data_7234237
loop_
_publ_author_name
'Pan, Xiang'
'Wang, Xiuli'
'Wang, Xiang'
'Li, Yan'
'Liu, Guocheng'
'Lin, Hongyan'

_publ_section_title
;
 Various types of isopolymolybdate-based metal--organic complexes formed
 in different conditions: synthesis, structures, luminescence,
 electrochemical, and photocatalytic performances
;
_journal_issue 42
_journal_name_full CrystEngComm
_journal_page_first 6472
_journal_paper_doi 10.1039/C9CE01394F
_journal_volume 21
_journal_year 2019
_chemical_formula_sum 'C10 H14 Mo3 N6 O13 Zn'
_chemical_formula_weight 779.46
_space_group_crystal_system monoclinic
_space_group_IT_number 14
_space_group_name_Hall '-P 2ybc'
_space_group_name_H-M_alt 'P 1 21/c 1'
_symmetry_space_group_name_Hall '-P 2ybc'
_symmetry_space_group_name_H-M 'P 1 21/c 1'
_atom_sites_solution_hydrogens difmap
_audit_creation_method SHELXL-2014/7
_audit_update_record
;
2019-07-13 deposited with the CCDC.    2019-09-25 downloaded from the CCDC.
;
_cell_angle_alpha 90
_cell_angle_beta 102.9260(10)
_cell_angle_gamma 90
_cell_formula_units_Z 4
_cell_length_a 12.9855(5)
_cell_length_b 19.6775(7)
_cell_length_c 7.6312(3)
_cell_measurement_reflns_used 6397
_cell_measurement_temperature 296(2)
_cell_measurement_theta_max 28.263
_cell_measurement_theta_min 1.609
_cell_volume 1900.53(12)
_computing_cell_refinement 'Bruker XSCANS'
_computing_data_collection 'Bruker XSCANS'
_computing_data_reduction 'Bruker SHELXTL'
_computing_molecular_graphics 'Bruker SHELXTL'
_computing_publication_material 'Bruker SHELXTL'
_computing_structure_refinement 'SHELXL-2014/7 (Sheldrick, 2014)'
_computing_structure_solution 'Bruker SHELXTL'
_diffrn_ambient_temperature 293(2)
_diffrn_measured_fraction_theta_full 1.000
_diffrn_measured_fraction_theta_max 0.999
_diffrn_measurement_device_type 'sealed tube'
_diffrn_measurement_method graphite
_diffrn_radiation_type MoK\a
_diffrn_radiation_wavelength 0.71073
_diffrn_reflns_av_R_equivalents 0.0200
_diffrn_reflns_av_unetI/netI 0.0219
_diffrn_reflns_Laue_measured_fraction_full 1.000
_diffrn_reflns_Laue_measured_fraction_max 0.999
_diffrn_reflns_limit_h_max 14
_diffrn_reflns_limit_h_min -17
_diffrn_reflns_limit_k_max 24
_diffrn_reflns_limit_k_min -26
_diffrn_reflns_limit_l_max 7
_diffrn_reflns_limit_l_min -10
_diffrn_reflns_number 13794
_diffrn_reflns_point_group_measured_fraction_full 1.000
_diffrn_reflns_point_group_measured_fraction_max 0.999
_diffrn_reflns_theta_full 25.242
_diffrn_reflns_theta_max 28.263
_diffrn_reflns_theta_min 1.609
_exptl_absorpt_coefficient_mu 3.267
_exptl_crystal_colour COLOURLESS
_exptl_crystal_density_diffrn 2.724
_exptl_crystal_description BLOCK
_exptl_crystal_F_000 1504
_exptl_crystal_size_max 0.150
_exptl_crystal_size_mid 0.130
_exptl_crystal_size_min 0.110
_exptl_transmission_factor_max 0.715
_exptl_transmission_factor_min 0.640
_refine_diff_density_max 0.832
_refine_diff_density_min -1.319
_refine_diff_density_rms 0.107
_refine_ls_extinction_method none
_refine_ls_goodness_of_fit_ref 1.018
_refine_ls_hydrogen_treatment constr
_refine_ls_matrix_type full
_refine_ls_number_parameters 298
_refine_ls_number_reflns 4701
_refine_ls_number_restraints 0
_refine_ls_restrained_S_all 1.018
_refine_ls_R_factor_all 0.0291
_refine_ls_R_factor_gt 0.0228
_refine_ls_shift/su_max 0.001
_refine_ls_shift/su_mean 0.000
_refine_ls_structure_factor_coef Fsqd
_refine_ls_weighting_details 'w=1/[\s^2^(Fo^2^)+(0.0306P)^2^+2.6599P] where P=(Fo^2^+2Fc^2^)/3'
_refine_ls_weighting_scheme calc
_refine_ls_wR_factor_gt 0.0578
_refine_ls_wR_factor_ref 0.0608
_reflns_Friedel_coverage 0.000
_reflns_number_gt 4069
_reflns_number_total 4701
_reflns_threshold_expression 'I > 2\s(I)'
_cod_data_source_file c9ce01394f2.cif
_cod_data_source_block 5
_cod_depositor_comments 'Adding full bibliography for 7234233--7234237.cif.'
_cod_database_code 7234237
_shelx_shelxl_version_number 2014/7
_shelx_space_group_comment
;
The symmetry employed for this shelxl refinement is uniquely defined
by the following loop, which should always be used as a source of
symmetry information in preference to the above space-group names.
They are only intended as comments.
;
_shelx_estimated_absorpt_t_min 0.640
_shelx_estimated_absorpt_t_max 0.715

loop_
_space_group_symop_operation_xyz
'x, y, z'
'-x, y+1/2, -z+1/2'
'-x, -y, -z'
'x, -y-1/2, z-1/2'

loop_
_atom_site_label
_atom_site_type_symbol
_atom_site_fract_x
_atom_site_fract_y
_atom_site_fract_z
_atom_site_U_iso_or_equiv
_atom_site_adp_type
_atom_site_occupancy
_atom_site_site_symmetry_order
_atom_site_calc_flag
_atom_site_refinement_flags_posn
_atom_site_refinement_flags_adp
Mo1 Mo -0.02926(2) 0.35276(2) 0.02688(3) 0.01271(6) Uani 1 1 d . .
Zn1 Zn 0.28352(3) 0.36700(2) -0.37617(5) 0.02243(9) Uani 1 1 d . .
O1 O 0.19031(16) 0.32047(10) -0.1863(3) 0.0195(4) Uani 1 1 d . .
C1 C 0.3760(3) 0.21983(17) -0.3201(5) 0.0308(7) Uani 1 1 d . .
H1A H 0.3154 0.1952 -0.3844 0.037 Uiso 1 1 d R U
O1W O 0.5745(4) 0.0817(2) -0.0580(6) 0.1148(19) Uani 1 1 d . .
H1WA H 0.5934 0.0731 -0.1553 0.138 Uiso 1 1 d R U
H1WB H 0.6257 0.1017 0.0121 0.138 Uiso 1 1 d R U
N1 N 0.1925(2) 0.45203(12) -0.3876(3) 0.0208(5) Uani 1 1 d . .
Mo2 Mo -0.17276(2) 0.25174(2) 0.22949(3) 0.01214(6) Uani 1 1 d . .
O2 O 0.33304(18) 0.41971(11) -0.5874(3) 0.0254(5) Uani 1 1 d . .
N2 N 0.3837(2) 0.28706(14) -0.3102(3) 0.0235(5) Uani 1 1 d . .
C2 C 0.4822(2) 0.30070(17) -0.2041(4) 0.0255(7) Uani 1 1 d . .
Mo3 Mo 0.10609(2) 0.25326(2) -0.18281(3) 0.01026(6) Uani 1 1 d . .
O3 O 0.43010(19) 0.41335(13) -0.1945(3) 0.0348(6) Uani 1 1 d . .
C3 C 0.5332(3) 0.24121(18) -0.1513(5) 0.0332(8) Uani 1 1 d . .
H3A H 0.6028 0.2357 -0.0769 0.040 Uiso 1 1 d R U
N3 N 0.7160(2) 0.49339(14) -0.2203(4) 0.0274(6) Uani 1 1 d . .
H3B H 0.7504 0.4534 -0.2016 0.033 Uiso 1 1 d R U
O4 O -0.02837(15) 0.31481(10) -0.2106(2) 0.0136(4) Uani 1 1 d . .
C4 C 0.5041(2) 0.37174(16) -0.1566(4) 0.0236(6) Uani 1 1 d . .
N4 N 0.0984(2) 0.54448(14) -0.3867(4) 0.0299(6) Uani 1 1 d . .
H4A H 0.0550 0.5750 -0.3529 0.036 Uiso 1 1 d R U
O5 O 0.08167(15) 0.26645(10) 0.0691(2) 0.0144(4) Uani 1 1 d . .
N5 N 0.4652(2) 0.19144(15) -0.2261(4) 0.0366(7) Uani 1 1 d . .
H5B H 0.4783 0.1466 -0.2148 0.044 Uiso 1 1 d R U
C5 C 0.1437(3) 0.55062(16) -0.5298(4) 0.0272(7) Uani 1 1 d . .
H5A H 0.1365 0.5879 -0.6129 0.033 Uiso 1 1 d R U
O6 O 0.07455(19) 0.40789(11) 0.0643(3) 0.0295(5) Uani 1 1 d . .
C6 C 0.6302(3) 0.45401(16) 0.0161(4) 0.0258(7) Uani 1 1 d . .
H6A H 0.6970 0.4494 0.0999 0.031 Uiso 1 1 d R U
H6B H 0.5786 0.4664 0.0829 0.031 Uiso 1 1 d R U
N6 N 0.6013(2) 0.38842(14) -0.0690(4) 0.0294(6) Uani 1 1 d . .
H6C H 0.6524 0.3571 -0.0632 0.035 Uiso 1 1 d R U
O7 O -0.13879(19) 0.40394(11) -0.0239(3) 0.0271(5) Uani 1 1 d . .
C7 C 0.6398(3) 0.51056(17) -0.1145(5) 0.0280(7) Uani 1 1 d . .
H7A H 0.5720 0.5179 -0.1935 0.034 Uiso 1 1 d R U
H7B H 0.6609 0.5519 -0.0497 0.034 Uiso 1 1 d R U
O8 O -0.03079(15) 0.32044(10) 0.2645(2) 0.0138(4) Uani 1 1 d . .
C8 C 0.2763(2) 0.47049(15) -0.6381(4) 0.0221(6) Uani 1 1 d . .
O9 O -0.25447(17) 0.31970(12) 0.2247(3) 0.0251(5) Uani 1 1 d . .
C9 C 0.1293(3) 0.48470(17) -0.3024(4) 0.0262(7) Uani 1 1 d . .
H9A H 0.1083 0.4682 -0.1973 0.031 Uiso 1 1 d R U
O10 O -0.14063(16) 0.23838(10) 0.4879(2) 0.0155(4) Uani 1 1 d . .
C10 C 0.2012(2) 0.49302(15) -0.5317(4) 0.0204(6) Uani 1 1 d . .
O11 O -0.25690(17) 0.18487(11) 0.1641(3) 0.0244(5) Uani 1 1 d . .
O12 O 0.18944(16) 0.18806(10) -0.0904(2) 0.0184(4) Uani 1 1 d . .

loop_
_atom_site_aniso_label
_atom_site_aniso_U_11
_atom_site_aniso_U_22
_atom_site_aniso_U_33
_atom_site_aniso_U_23
_atom_site_aniso_U_13
_atom_site_aniso_U_12
Mo1 0.01661(12) 0.01204(11) 0.00990(11) 0.00012(8) 0.00386(8) 0.00165(9)
Zn1 0.02285(19) 0.01858(17) 0.02425(18) 0.00063(13) 0.00182(14) 0.00203(14)
O1 0.0194(10) 0.0218(10) 0.0177(10) 0.0012(8) 0.0054(8) -0.0040(8)
C1 0.0278(17) 0.0278(17) 0.0337(18) 0.0013(14) 0.0005(14) 0.0021(14)
O1W 0.124(4) 0.091(3) 0.100(3) -0.012(3) -0.036(3) 0.053(3)
N1 0.0203(13) 0.0202(12) 0.0214(12) 0.0004(10) 0.0038(10) -0.0015(10)
Mo2 0.00985(11) 0.01977(12) 0.00696(11) 0.00161(8) 0.00226(8) 0.00062(8)
O2 0.0253(12) 0.0210(11) 0.0319(12) 0.0051(9) 0.0106(10) 0.0049(9)
N2 0.0168(13) 0.0280(14) 0.0249(13) 0.0043(11) 0.0030(10) 0.0020(11)
C2 0.0167(14) 0.0330(17) 0.0255(16) 0.0007(13) 0.0023(12) 0.0006(13)
Mo3 0.00939(11) 0.01600(11) 0.00562(11) -0.00029(7) 0.00216(8) 0.00036(8)
O3 0.0241(12) 0.0343(13) 0.0410(14) -0.0052(11) -0.0034(11) 0.0063(10)
C3 0.0248(17) 0.0334(18) 0.038(2) 0.0010(15) -0.0007(15) 0.0047(14)
N3 0.0282(15) 0.0277(14) 0.0296(14) 0.0088(11) 0.0133(12) 0.0091(12)
O4 0.0132(9) 0.0186(9) 0.0101(9) 0.0008(7) 0.0046(7) 0.0023(7)
C4 0.0201(15) 0.0295(16) 0.0208(15) 0.0025(12) 0.0038(12) 0.0019(12)
N4 0.0322(16) 0.0312(15) 0.0271(14) -0.0062(11) 0.0085(12) 0.0096(12)
O5 0.0151(10) 0.0193(9) 0.0091(9) -0.0009(7) 0.0034(7) 0.0020(8)
N5 0.0369(18) 0.0243(14) 0.0433(18) 0.0028(12) -0.0022(14) 0.0068(13)
C5 0.0333(18) 0.0233(15) 0.0258(16) 0.0027(13) 0.0087(14) 0.0063(14)
O6 0.0374(14) 0.0262(11) 0.0248(11) -0.0031(9) 0.0070(10) -0.0117(10)
C6 0.0241(16) 0.0286(16) 0.0255(16) -0.0001(13) 0.0069(13) -0.0015(13)
N6 0.0186(13) 0.0255(14) 0.0411(16) 0.0022(12) 0.0004(12) 0.0022(11)
O7 0.0333(13) 0.0273(11) 0.0211(11) 0.0034(9) 0.0068(9) 0.0148(10)
C7 0.0288(17) 0.0275(16) 0.0320(17) 0.0046(13) 0.0159(14) 0.0056(14)
O8 0.0142(9) 0.0177(9) 0.0097(8) -0.0010(7) 0.0033(7) 0.0013(7)
C8 0.0211(15) 0.0185(14) 0.0261(15) 0.0010(12) 0.0039(12) -0.0004(12)
O9 0.0221(11) 0.0318(12) 0.0227(11) 0.0068(9) 0.0078(9) 0.0105(9)
C9 0.0276(17) 0.0294(16) 0.0231(15) -0.0026(13) 0.0088(13) 0.0019(13)
O10 0.0166(10) 0.0220(10) 0.0082(9) 0.0013(7) 0.0033(7) 0.0028(8)
C10 0.0226(15) 0.0182(13) 0.0208(14) 0.0017(11) 0.0058(12) 0.0012(12)
O11 0.0198(11) 0.0345(12) 0.0177(10) -0.0009(9) 0.0017(8) -0.0090(9)
O12 0.0178(10) 0.0238(10) 0.0125(9) 0.0022(8) 0.0015(8) 0.0060(8)

loop_
_atom_type_symbol
_atom_type_description
_atom_type_scat_dispersion_real
_atom_type_scat_dispersion_imag
_atom_type_scat_source
C C 0.0033 0.0016 'International Tables Vol C Tables 4.2.6.8 and 6.1.1.4'
H H 0.0000 0.0000 'International Tables Vol C Tables 4.2.6.8 and 6.1.1.4'
N N 0.0061 0.0033 'International Tables Vol C Tables 4.2.6.8 and 6.1.1.4'
O O 0.0106 0.0060 'International Tables Vol C Tables 4.2.6.8 and 6.1.1.4'
Zn Zn 0.2839 1.4301 'International Tables Vol C Tables 4.2.6.8 and 6.1.1.4'
Mo Mo -1.6832 0.6857 'International Tables Vol C Tables 4.2.6.8 and 6.1.1.4'

loop_
_geom_angle_atom_site_label_1
_geom_angle_atom_site_label_2
_geom_angle_atom_site_label_3
_geom_angle
_geom_angle_site_symmetry_1
_geom_angle_site_symmetry_3
O6 Mo1 O7 104.43(12) . .
O6 Mo1 O8 103.12(9) . .
O7 Mo1 O8 102.94(9) . .
O6 Mo1 O4 103.24(9) . .
O7 Mo1 O4 100.99(9) . .
O8 Mo1 O4 138.34(8) . .
O6 Mo1 O5 89.97(10) . .
O7 Mo1 O5 165.39(10) . .
O8 Mo1 O5 75.64(7) . .
O4 Mo1 O5 72.72(7) . .
O6 Mo1 O10 167.71(10) . 4_565
O7 Mo1 O10 87.86(10) . 4_565
O8 Mo1 O10 73.94(7) . 4_565
O4 Mo1 O10 73.43(7) . 4_565
O5 Mo1 O10 77.74(7) . 4_565
N2 Zn1 N1 168.21(10) . .
N2 Zn1 O12 91.25(9) . 4_565
N1 Zn1 O12 99.13(9) . 4_565
N2 Zn1 O2 106.21(9) . .
N1 Zn1 O2 80.72(9) . .
O12 Zn1 O2 83.36(8) 4_565 .
N2 Zn1 O1 86.16(9) . .
N1 Zn1 O1 88.37(9) . .
O12 Zn1 O1 89.34(7) 4_565 .
O2 Zn1 O1 165.70(8) . .
N2 Zn1 O3 75.99(10) . .
N1 Zn1 O3 95.46(9) . .
O12 Zn1 O3 159.60(9) 4_565 .
O2 Zn1 O3 85.02(9) . .
O1 Zn1 O3 105.33(8) . .
Mo3 O1 Zn1 138.53(11) . .
N2 C1 N5 109.9(3) . .
C9 N1 C10 106.1(3) . .
C9 N1 Zn1 142.7(2) . .
C10 N1 Zn1 111.17(19) . .
O9 Mo2 O11 104.09(11) . .
O9 Mo2 O10 96.86(9) . .
O11 Mo2 O10 99.80(9) . .
O9 Mo2 O10 99.35(9) . 4_565
O11 Mo2 O10 93.30(9) . 4_565
O10 Mo2 O10 156.00(12) . 4_565
O9 Mo2 O4 161.66(9) . 4_566
O11 Mo2 O4 93.47(9) . 4_566
O10 Mo2 O4 74.60(7) . 4_566
O10 Mo2 O4 84.67(7) 4_565 4_566
O9 Mo2 O8 91.19(9) . .
O11 Mo2 O8 161.38(9) . .
O10 Mo2 O8 88.65(7) . .
O10 Mo2 O8 73.47(7) 4_565 .
O4 Mo2 O8 72.68(7) 4_566 .
C8 O2 Zn1 111.5(2) . .
C1 N2 C2 106.0(3) . .
C1 N2 Zn1 136.2(2) . .
C2 N2 Zn1 117.0(2) . .
C3 C2 N2 109.4(3) . .
C3 C2 C4 134.2(3) . .
N2 C2 C4 115.9(3) . .
O1 Mo3 O12 103.61(10) . .
O1 Mo3 O5 96.14(9) . 4_565
O12 Mo3 O5 101.91(9) . 4_565
O1 Mo3 O5 98.67(9) . .
O12 Mo3 O5 85.69(8) . .
O5 Mo3 O5 161.27(11) 4_565 .
O1 Mo3 O4 94.15(9) . .
O12 Mo3 O4 154.64(8) . .
O5 Mo3 O4 93.90(8) 4_565 .
O5 Mo3 O4 73.70(7) . .
O1 Mo3 O8 165.55(8) . 4_565
O12 Mo3 O8 89.54(8) . 4_565
O5 Mo3 O8 74.98(7) 4_565 4_565
O5 Mo3 O8 88.13(7) . 4_565
O4 Mo3 O8 75.43(7) . 4_565
C4 O3 Zn1 112.0(2) . .
N5 C3 C2 105.6(3) . .
C8 N3 C7 121.2(3) 3_664 .
Mo1 O4 Mo3 107.65(8) . .
Mo1 O4 Mo2 103.45(8) . 4_565
Mo3 O4 Mo2 108.78(8) . 4_565
O3 C4 N6 123.4(3) . .
O3 C4 C2 118.4(3) . .
N6 C4 C2 118.2(3) . .
C5 N4 C9 108.9(3) . .
Mo3 O5 Mo3 153.46(11) 4_566 .
Mo3 O5 Mo1 105.21(8) 4_566 .
Mo3 O5 Mo1 101.27(8) . .
C1 N5 C3 109.1(3) . .
N4 C5 C10 105.8(3) . .
N6 C6 C7 114.1(3) . .
C4 N6 C6 124.3(3) . .
N3 C7 C6 111.2(3) . .
Mo1 O8 Mo2 105.48(8) . .
Mo1 O8 Mo3 101.90(8) . 4_566
Mo2 O8 Mo3 103.08(8) . 4_566
O2 C8 N3 122.5(3) . 3_664
O2 C8 C10 119.2(3) . .
N3 C8 C10 118.2(3) 3_664 .
N1 C9 N4 109.8(3) . .
Mo2 O10 Mo2 152.50(11) . 4_566
Mo2 O10 Mo1 103.00(8) . 4_566
Mo2 O10 Mo1 102.37(8) 4_566 4_566
C5 C10 N1 109.5(3) . .
C5 C10 C8 133.7(3) . .
N1 C10 C8 116.4(3) . .
Mo3 O12 Zn1 154.32(11) . 4_566

loop_
_geom_bond_atom_site_label_1
_geom_bond_atom_site_label_2
_geom_bond_distance
_geom_bond_site_symmetry_2
Mo1 O6 1.704(2) .
Mo1 O7 1.715(2) .
Mo1 O8 1.9261(18) .
Mo1 O4 1.9625(18) .
Mo1 O5 2.2035(19) .
Mo1 O10 2.281(2) 4_565
Zn1 N2 2.031(3) .
Zn1 N1 2.039(3) .
Zn1 O12 2.1084(19) 4_565
Zn1 O2 2.133(2) .
Zn1 O1 2.277(2) .
Zn1 O3 2.279(2) .
O1 Mo3 1.720(2) .
C1 N2 1.328(4) .
C1 N5 1.341(4) .
N1 C9 1.322(4) .
N1 C10 1.389(4) .
Mo2 O9 1.702(2) .
Mo2 O11 1.712(2) .
Mo2 O10 1.9400(18) .
Mo2 O10 1.9888(18) 4_565
Mo2 O4 2.2485(19) 4_566
Mo2 O8 2.2533(19) .
O2 C8 1.251(4) .
N2 C2 1.379(4) .
C2 C3 1.361(5) .
C2 C4 1.456(4) .
Mo3 O12 1.7244(19) .
Mo3 O5 1.8890(18) 4_565
Mo3 O5 2.0334(18) .
Mo3 O4 2.0964(19) .
Mo3 O8 2.2593(19) 4_565
O3 C4 1.246(4) .
C3 N5 1.356(5) .
N3 C8 1.316(4) 3_664
N3 C7 1.450(4) .
O4 Mo2 2.2485(19) 4_565
C4 N6 1.331(4) .
N4 C5 1.356(4) .
N4 C9 1.358(4) .
O5 Mo3 1.8890(18) 4_566
C5 C10 1.360(4) .
C6 N6 1.456(4) .
C6 C7 1.517(4) .
O8 Mo3 2.2594(19) 4_566
C8 N3 1.316(4) 3_664
C8 C10 1.469(4) .
O10 Mo2 1.9887(18) 4_566
O10 Mo1 2.281(2) 4_566
O12 Zn1 2.1084(19) 4_566
